data_7224230
loop_
_publ_author_name
'Ar\'i\~nez-Soriano, J.'
'Albalad, J.'
'P\'erez-Carvajal, J.'
'Imaz, I.'
'Busqu\'e, F.'
'Juanhuix, J.'
'Maspoch, D.'

_publ_section_title
;
 Two-step synthesis of heterometallic coordination polymers using a
 polyazamacrocyclic linker
;
_journal_issue 22
_journal_name_full CrystEngComm
_journal_page_first 4196
_journal_paper_doi 10.1039/C5CE02520F
_journal_volume 18
_journal_year 2016
_chemical_formula_moiety 'C30 H34 Mn N6 O11 Zn, 9H2O'
_chemical_formula_sum 'C30 H52 Mn N6 O20 Zn'
_chemical_formula_weight 918.94
_chemical_name_systematic 7
_space_group_crystal_system monoclinic
_space_group_IT_number 15
_space_group_name_Hall '-C 2yc'
_space_group_name_H-M_alt 'C 1 2/c 1'
_symmetry_space_group_name_Hall '-C 2yc'
_symmetry_space_group_name_H-M 'C 1 2/c 1'
_atom_sites_solution_hydrogens geom
_audit_creation_method SHELXL-2013
_audit_update_record
;
2016-02-04 deposited with the CCDC.
2016-02-11 downloaded from the CCDC.
;
_cell_angle_alpha 90
_cell_angle_beta 111.40(3)
_cell_angle_gamma 90
_cell_formula_units_Z 8
_cell_length_a 37.000(4)
_cell_length_b 12.500(4)
_cell_length_c 18.680(4)
_cell_measurement_reflns_used 649
_cell_measurement_temperature 150(2)
_cell_measurement_theta_max 40
_cell_measurement_theta_min 1
_cell_volume 8044(4)
_computing_cell_refinement 'XDS (Kabsch, 1993)'
_computing_data_collection 'M2DM bruker'
_computing_data_reduction 'XDS (Kabsch, 1993)'
_computing_structure_refinement 'SHELXL-2013 (Sheldrick, 2013)'
_computing_structure_solution 'SIR2011 (POlidori 2011)'
_diffrn_ambient_temperature 150(2)
_diffrn_measured_fraction_theta_full 0.650
_diffrn_measured_fraction_theta_max 0.766
_diffrn_measurement_device_type 'PILATUS DECTRIS 6M'
_diffrn_measurement_method 'Phi scan'
_diffrn_radiation_type 'synchrotron radiation'
_diffrn_radiation_wavelength 0.70109
_diffrn_reflns_av_R_equivalents 0.0569
_diffrn_reflns_av_unetI/netI 0.0399
_diffrn_reflns_Laue_measured_fraction_full 0.650
_diffrn_reflns_Laue_measured_fraction_max 0.766
_diffrn_reflns_limit_h_max 38
_diffrn_reflns_limit_h_min -38
_diffrn_reflns_limit_k_max 12
_diffrn_reflns_limit_k_min -12
_diffrn_reflns_limit_l_max 18
_diffrn_reflns_limit_l_min -18
_diffrn_reflns_number 29802
_diffrn_reflns_point_group_measured_fraction_full 0.650
_diffrn_reflns_point_group_measured_fraction_max 0.766
_diffrn_reflns_theta_full 25.242
_diffrn_reflns_theta_max 23.822
_diffrn_reflns_theta_min 2.205
_diffrn_source 'synchrotron radiation'
_exptl_absorpt_coefficient_mu 0.996
_exptl_absorpt_correction_type none
_exptl_crystal_colour white
_exptl_crystal_density_diffrn 1.518
_exptl_crystal_description prisme
_exptl_crystal_F_000 3768
_exptl_crystal_size_max 0.4
_exptl_crystal_size_mid 0.2
_exptl_crystal_size_min 0.2
_refine_diff_density_max 1.176
_refine_diff_density_min -0.976
_refine_diff_density_rms 0.115
_refine_ls_extinction_method none
_refine_ls_goodness_of_fit_ref 1.562
_refine_ls_hydrogen_treatment constr
_refine_ls_matrix_type full
_refine_ls_number_parameters 523
_refine_ls_number_reflns 4738
_refine_ls_number_restraints 0
_refine_ls_restrained_S_all 1.562
_refine_ls_R_factor_all 0.1171
_refine_ls_R_factor_gt 0.1041
_refine_ls_shift/su_max 0.000
_refine_ls_shift/su_mean 0.000
_refine_ls_structure_factor_coef Fsqd
_refine_ls_weighting_details
;
 w=1/[\s^2^(Fo^2^)+(0.2000P)^2^]
 where P=(Fo^2^+2Fc^2^)/3
;
_refine_ls_weighting_scheme calc
_refine_ls_wR_factor_gt 0.3237
_refine_ls_wR_factor_ref 0.3450
_reflns_Friedel_coverage 0.000
_reflns_number_gt 3765
_reflns_number_total 4738
_reflns_threshold_expression 'I > 2\s(I)'
_cod_data_source_file c5ce02520f2.cif
_cod_data_source_block shelxl
_cod_depositor_comments 'Adding full bibliography for 7224225--7224230.cif.'
_cod_database_code 7224230
_shelx_space_group_comment
;
The symmetry employed for this shelxl refinement is uniquely defined
by the following loop, which should always be used as a source of
symmetry information in preference to the above space-group names.
They are only intended as comments.
;
_shelxl_version_number 2013-2

loop_
_space_group_symop_operation_xyz
'x, y, z'
'-x, y, -z+1/2'
'x+1/2, y+1/2, z'
'-x+1/2, y+1/2, -z+1/2'
'-x, -y, -z'
'x, -y, z-1/2'
'-x+1/2, -y+1/2, -z'
'x+1/2, -y+1/2, z-1/2'

loop_
_atom_site_label
_atom_site_type_symbol
_atom_site_fract_x
_atom_site_fract_y
_atom_site_fract_z
_atom_site_U_iso_or_equiv
_atom_site_adp_type
_atom_site_occupancy
_atom_site_site_symmetry_order
_atom_site_calc_flag
_atom_site_refinement_flags_posn
_atom_site_refinement_flags_adp
C1 C 0.1918(3) 0.7692(10) 0.7782(6) 0.112(3) Uani 1 1 d . .
H1A H 0.2152 0.7914 0.8200 0.135 Uiso 1 1 calc R U
H1B H 0.1974 0.7691 0.7314 0.135 Uiso 1 1 calc R U
C2 C 0.1816(3) 0.6565(9) 0.7939(6) 0.107(3) Uani 1 1 d . .
H2A H 0.1605 0.6300 0.7490 0.128 Uiso 1 1 calc R U
H2B H 0.2038 0.6102 0.8027 0.128 Uiso 1 1 calc R U
C3 C 0.1470(2) 0.5548(7) 0.8594(6) 0.091(2) Uani 1 1 d . .
H3A H 0.1497 0.5373 0.9117 0.110 Uiso 1 1 calc R U
H3B H 0.1575 0.4957 0.8395 0.110 Uiso 1 1 calc R U
C4 C 0.1051(2) 0.5669(7) 0.8120(6) 0.092(2) Uani 1 1 d . .
H4A H 0.0916 0.5011 0.8138 0.110 Uiso 1 1 calc R U
H4B H 0.1021 0.5798 0.7589 0.110 Uiso 1 1 calc R U
C5 C 0.0519(2) 0.6964(7) 0.7800(5) 0.088(2) Uani 1 1 d . .
H5A H 0.0372 0.7372 0.8043 0.105 Uiso 1 1 calc R U
H5B H 0.0362 0.6354 0.7548 0.105 Uiso 1 1 calc R U
C6 C 0.0585(3) 0.7646(7) 0.7205(5) 0.095(2) Uani 1 1 d . .
H6A H 0.0711 0.7222 0.6929 0.114 Uiso 1 1 calc R U
H6B H 0.0336 0.7876 0.6838 0.114 Uiso 1 1 calc R U
C7 C 0.0954(3) 0.9035(8) 0.6920(6) 0.099(3) Uani 1 1 d . .
H7A H 0.1006 0.9793 0.7012 0.119 Uiso 1 1 calc R U
H7B H 0.0753 0.8950 0.6416 0.119 Uiso 1 1 calc R U
C8 C 0.1317(3) 0.8465(10) 0.6945(6) 0.106(3) Uani 1 1 d . .
H8A H 0.1252 0.7734 0.6773 0.127 Uiso 1 1 calc R U
H8B H 0.1417 0.8811 0.6590 0.127 Uiso 1 1 calc R U
C9 C 0.1783(3) 0.9572(10) 0.7913(7) 0.117(4) Uani 1 1 d . .
H9A H 0.1992 0.9686 0.7725 0.141 Uiso 1 1 calc R U
H9B H 0.1582 1.0098 0.7674 0.141 Uiso 1 1 calc R U
C10 C 0.1925(3) 0.9697(8) 0.8728(6) 0.090(2) Uani 1 1 d . .
C11 C 0.2369(3) 1.0783(7) 0.9814(6) 0.096(3) Uani 1 1 d . .
C12 C 0.2187(3) 1.0631(7) 1.0328(5) 0.088(2) Uani 1 1 d . .
H12 H 0.1948 1.0289 1.0180 0.105 Uiso 1 1 calc R U
C13 C 0.2370(3) 1.1003(7) 1.1075(6) 0.093(3) Uani 1 1 d . .
H13 H 0.2249 1.0891 1.1427 0.112 Uiso 1 1 calc R U
C14 C 0.2716(2) 1.1521(7) 1.1315(5) 0.082(2) Uani 1 1 d . .
C15 C 0.2891(3) 1.1684(7) 1.0767(6) 0.091(2) Uani 1 1 d . .
H15 H 0.3122 1.2067 1.0907 0.109 Uiso 1 1 calc R U
C16 C 0.2723(2) 1.1279(7) 1.0012(5) 0.089(2) Uani 1 1 d . .
H16 H 0.2847 1.1346 0.9663 0.106 Uiso 1 1 calc R U
C17 C 0.2891(3) 1.1934(7) 1.2102(7) 0.093(3) Uani 1 1 d . .
C18 C 0.2043(2) 0.6548(8) 0.9341(5) 0.090(2) Uani 1 1 d . .
H18A H 0.2231 0.7056 0.9295 0.108 Uiso 1 1 calc R U
H18B H 0.2164 0.5848 0.9439 0.108 Uiso 1 1 calc R U
C19 C 0.1926(2) 0.6862(7) 1.0000(6) 0.088(3) Uani 1 1 d . .
C20 C 0.0795(2) 0.6309(7) 0.9083(5) 0.081(2) Uani 1 1 d . .
H20A H 0.0752 0.6970 0.9313 0.098 Uiso 1 1 calc R U
H20B H 0.1024 0.5972 0.9450 0.098 Uiso 1 1 calc R U
C21 C 0.0449(2) 0.5578(8) 0.8957(6) 0.087(2) Uani 1 1 d . .
C22 C -0.0186(2) 0.5558(7) 0.9105(5) 0.085(2) Uani 1 1 d . .
C23 C -0.0328(2) 0.4591(7) 0.8700(6) 0.092(2) Uani 1 1 d . .
H23 H -0.0183 0.4224 0.8463 0.111 Uiso 1 1 calc R U
C24 C -0.0693(3) 0.4194(8) 0.8663(6) 0.100(3) Uani 1 1 d . .
H24 H -0.0789 0.3561 0.8401 0.120 Uiso 1 1 calc R U
C25 C -0.0903(2) 0.4726(8) 0.9003(5) 0.085(2) Uani 1 1 d . .
C26 C -0.0765(3) 0.5686(9) 0.9391(6) 0.102(3) Uani 1 1 d . .
H26 H -0.0913 0.6059 0.9616 0.122 Uiso 1 1 calc R U
C27 C -0.0415(2) 0.6070(7) 0.9439(5) 0.082(2) Uani 1 1 d . .
H27 H -0.0326 0.6703 0.9707 0.098 Uiso 1 1 calc R U
C28 C -0.1300(3) 0.4240(10) 0.8948(6) 0.098(3) Uani 1 1 d . .
C29 C 0.0595(3) 0.9423(9) 0.7762(7) 0.112(3) Uani 1 1 d . .
H29A H 0.0324 0.9400 0.7426 0.134 Uiso 1 1 calc R U
H29B H 0.0696 1.0125 0.7719 0.134 Uiso 1 1 calc R U
C30 C 0.0631(3) 0.9225(8) 0.8596(7) 0.105(3) Uani 1 1 d . .
N1 N 0.16191(19) 0.8451(7) 0.7705(4) 0.091(2) Uani 1 1 d . .
N2 N 0.16985(18) 0.6520(6) 0.8604(4) 0.0881(19) Uani 1 1 d . .
N3 N 0.08743(16) 0.6572(5) 0.8399(4) 0.0776(16) Uani 1 1 d . .
N4 N 0.0819(2) 0.8577(6) 0.7524(5) 0.095(2) Uani 1 1 d . .
N5 N 0.2211(2) 1.0409(6) 0.9040(5) 0.098(2) Uani 1 1 d . .
H5 H 0.2312 1.0676 0.8731 0.117 Uiso 1 1 calc R U
N6 N 0.01657(17) 0.6013(5) 0.9164(4) 0.0851(19) Uani 1 1 d . .
H6 H 0.0209 0.6647 0.9356 0.102 Uiso 1 1 calc R U
O1 O 0.17707(18) 0.9231(5) 0.9136(4) 0.1013(19) Uani 1 1 d . .
O2 O 0.27895(19) 1.1536(6) 1.2620(4) 0.1010(18) Uani 1 1 d . .
O1W O 0.1981(3) 0.8652(6) 1.1424(4) 0.139(3) Uani 1 1 d . .
O3 O 0.3145(2) 1.2638(7) 1.2243(4) 0.116(2) Uani 1 1 d . .
O2W O 0.0257(2) 0.8143(6) 0.9871(6) 0.134(3) Uani 1 1 d . .
O4 O 0.16071(14) 0.7340(5) 0.9847(3) 0.0830(15) Uani 1 1 d . .
O3W O 0.1326(3) 0.9684(6) 1.0518(5) 0.131(3) Uani 1 1 d . .
O5 O 0.21539(16) 0.6636(6) 1.0648(4) 0.0933(16) Uani 1 1 d . .
O4W O 0.2610(3) 0.9322(7) 1.2948(6) 0.146(3) Uani 1 1 d . .
O6 O 0.04282(19) 0.4730(6) 0.8630(5) 0.112(2) Uani 1 1 d . .
O5W O -0.0911(4) 0.1558(9) 0.8814(8) 0.184(5) Uani 1 1 d . .
O7 O -0.13599(19) 0.3329(7) 0.8750(4) 0.109(2) Uani 1 1 d . .
O6W O -0.1749(4) 0.6779(9) 0.8927(8) 0.179(4) Uani 1 1 d . .
O8 O -0.15093(19) 0.4848(7) 0.9152(5) 0.129(3) Uani 1 1 d . .
O7W O 0.3760(6) 1.3319(15) 1.1909(15) 0.304(12) Uani 1 1 d . .
O9 O 0.09413(18) 0.8823(5) 0.9083(4) 0.0988(18) Uani 1 1 d . .
O8W O 0.1255(5) 1.1809(10) 0.9922(12) 0.257(9) Uani 1 1 d . .
O10 O 0.0347(2) 0.9522(7) 0.8799(6) 0.134(3) Uani 1 1 d . .
O9W O 0.0218(14) 1.1392(14) 0.932(3) 0.74(5) Uani 1 1 d . .
O10W O 0.0661(15) 1.264(2) 0.873(2) 0.48(3) Uani 1 1 d . .
Mn1 Mn1 0.13315(3) 0.80114(9) 0.86531(7) 0.0776(6) Uani 1 1 d . .
Zn1 Zn1 0.18877(3) 0.70578(9) 1.13519(7) 0.0991(6) Uani 1 1 d . .

loop_
_atom_site_aniso_label
_atom_site_aniso_U_11
_atom_site_aniso_U_22
_atom_site_aniso_U_33
_atom_site_aniso_U_23
_atom_site_aniso_U_13
_atom_site_aniso_U_12
C1 0.107(7) 0.166(9) 0.082(8) -0.001(6) 0.055(6) -0.027(7)
C2 0.086(6) 0.152(8) 0.103(9) 0.004(6) 0.058(6) 0.014(5)
C3 0.079(5) 0.109(6) 0.104(7) -0.008(5) 0.054(5) -0.004(4)
C4 0.076(5) 0.113(6) 0.085(7) -0.014(4) 0.029(4) -0.012(4)
C5 0.056(4) 0.125(6) 0.080(7) -0.004(4) 0.023(4) -0.012(4)
C6 0.086(5) 0.113(6) 0.075(7) -0.005(5) 0.017(4) -0.007(5)
C7 0.095(6) 0.122(7) 0.088(7) 0.009(5) 0.042(5) -0.007(5)
C8 0.077(5) 0.173(9) 0.073(8) 0.016(6) 0.034(5) -0.025(5)
C9 0.094(6) 0.162(9) 0.102(10) 0.015(6) 0.044(6) -0.044(6)
C10 0.083(5) 0.122(7) 0.071(8) 0.000(4) 0.035(5) -0.022(5)
C11 0.104(7) 0.094(5) 0.106(9) 0.016(5) 0.057(6) 0.004(4)
C12 0.095(5) 0.118(6) 0.063(7) 0.002(4) 0.043(5) -0.005(4)
C13 0.087(6) 0.116(6) 0.102(9) 0.009(5) 0.063(6) 0.003(5)
C14 0.074(5) 0.108(6) 0.071(7) 0.001(4) 0.033(4) 0.008(4)
C15 0.076(5) 0.113(6) 0.089(8) 0.018(5) 0.037(5) 0.005(4)
C16 0.067(5) 0.129(6) 0.078(7) 0.002(5) 0.035(4) -0.003(4)
C17 0.079(5) 0.109(6) 0.100(9) 0.012(5) 0.043(5) 0.005(5)
C18 0.054(4) 0.138(7) 0.080(7) 0.010(5) 0.026(4) 0.002(4)
C19 0.053(5) 0.132(7) 0.084(8) -0.001(5) 0.032(5) -0.021(4)
C20 0.057(4) 0.109(5) 0.086(6) 0.002(4) 0.036(4) -0.006(4)
C21 0.067(5) 0.109(6) 0.091(7) -0.007(5) 0.037(4) -0.008(4)
C22 0.061(4) 0.109(6) 0.093(7) 0.020(5) 0.036(4) 0.000(4)
C23 0.077(5) 0.121(7) 0.095(7) 0.008(5) 0.051(5) -0.009(5)
C24 0.072(5) 0.127(7) 0.099(8) 0.008(5) 0.029(5) -0.017(5)
C25 0.059(4) 0.135(7) 0.066(6) 0.009(4) 0.029(4) -0.014(4)
C26 0.082(6) 0.138(8) 0.098(8) 0.029(6) 0.048(5) 0.008(5)
C27 0.060(4) 0.113(6) 0.075(6) 0.006(4) 0.027(4) -0.006(4)
C28 0.085(6) 0.131(8) 0.091(8) 0.010(6) 0.047(5) -0.004(6)
C29 0.085(6) 0.128(7) 0.125(10) 0.002(6) 0.041(6) 0.006(5)
C30 0.073(6) 0.129(7) 0.121(9) -0.015(6) 0.046(6) 0.005(5)
N1 0.066(4) 0.134(5) 0.085(6) -0.003(4) 0.042(4) -0.016(4)
N2 0.057(3) 0.127(5) 0.093(6) 0.004(4) 0.043(4) -0.001(3)
N3 0.059(3) 0.113(4) 0.062(5) -0.004(3) 0.024(3) -0.002(3)
N4 0.082(4) 0.119(5) 0.088(6) 0.008(4) 0.035(4) -0.006(4)
N5 0.112(6) 0.116(5) 0.077(7) 0.003(4) 0.047(4) -0.022(4)
N6 0.055(3) 0.107(4) 0.098(6) 0.014(3) 0.033(3) -0.007(3)
O1 0.090(4) 0.142(5) 0.084(5) 0.002(3) 0.048(3) -0.028(3)
O2 0.095(4) 0.134(5) 0.093(5) 0.005(4) 0.055(4) 0.017(3)
O1W 0.214(9) 0.125(5) 0.087(6) -0.005(4) 0.066(6) -0.047(5)
O3 0.118(5) 0.159(6) 0.074(5) -0.004(4) 0.040(4) -0.011(5)
O2W 0.121(6) 0.133(5) 0.182(9) -0.012(5) 0.094(6) -0.014(4)
O4 0.062(3) 0.125(4) 0.073(4) 0.005(3) 0.038(3) -0.009(3)
O3W 0.155(7) 0.140(6) 0.128(7) -0.033(4) 0.086(6) -0.034(5)
O5 0.062(3) 0.154(5) 0.065(5) 0.007(3) 0.024(3) -0.012(3)
O4W 0.139(6) 0.165(6) 0.188(9) -0.013(6) 0.124(7) 0.010(5)
O6 0.088(4) 0.121(5) 0.151(7) -0.015(4) 0.071(4) -0.019(3)
O5W 0.203(11) 0.172(8) 0.226(13) -0.025(8) 0.139(10) -0.041(7)
O7 0.096(4) 0.148(6) 0.088(5) -0.002(4) 0.039(4) -0.038(4)
O6W 0.194(10) 0.207(10) 0.183(11) 0.027(8) 0.126(9) 0.009(8)
O8 0.069(4) 0.183(7) 0.144(7) 0.005(5) 0.050(4) -0.015(4)
O7W 0.29(2) 0.276(16) 0.46(3) -0.133(19) 0.27(2) -0.131(15)
O9 0.078(4) 0.132(5) 0.099(5) -0.010(3) 0.048(3) -0.008(3)
O8W 0.271(18) 0.155(9) 0.29(2) 0.051(10) 0.043(15) 0.025(10)
O10 0.105(5) 0.166(6) 0.151(8) -0.022(5) 0.068(5) 0.002(5)
O9W 1.14(8) 0.182(13) 1.54(11) -0.26(3) 1.23(9) -0.19(3)
O10W 0.81(8) 0.216(16) 0.45(5) -0.08(2) 0.26(5) -0.01(3)
Mn1 0.0605(8) 0.1080(10) 0.0741(11) 0.0001(5) 0.0362(7) -0.0085(5)
Zn1 0.0823(8) 0.1307(10) 0.0988(12) 0.0074(5) 0.0501(7) -0.0137(5)

loop_
_atom_type_symbol
_atom_type_description
_atom_type_scat_dispersion_real
_atom_type_scat_dispersion_imag
_atom_type_scat_source
C C 0.0033 0.0016 'International Tables Vol C Tables 4.2.6.8 and 6.1.1.4'
N N 0.0061 0.0033 'International Tables Vol C Tables 4.2.6.8 and 6.1.1.4'
O O 0.0106 0.0060 'International Tables Vol C Tables 4.2.6.8 and 6.1.1.4'
Mn1 Mn1 0.3368 0.7283 'International Tables Vol C Tables 4.2.6.8 and 6.1.1.4'
Zn1 Zn1 0.2839 1.4301 'International Tables Vol C Tables 4.2.6.8 and 6.1.1.4'
H H 0.0000 0.0000 'International Tables Vol C Tables 4.2.6.8 and 6.1.1.4'

loop_
_geom_angle_atom_site_label_1
_geom_angle_atom_site_label_2
_geom_angle_atom_site_label_3
_geom_angle
_geom_angle_site_symmetry_1
_geom_angle_site_symmetry_3
N1 C1 C2 113.5(7) . .
N2 C2 C1 111.9(9) . .
N2 C3 C4 113.0(8) . .
C3 C4 N3 111.4(7) . .
N3 C5 C6 114.7(6) . .
N4 C6 C5 112.9(8) . .
N4 C7 C8 109.4(8) . .
N1 C8 C7 113.3(9) . .
C10 C9 N1 109.3(8) . .
O1 C10 N5 120.5(9) . .
O1 C10 C9 121.8(8) . .
N5 C10 C9 117.4(8) . .
C16 C11 C12 122.4(10) . .
C16 C11 N5 114.9(8) . .
C12 C11 N5 122.6(9) . .
C11 C12 C13 118.3(9) . .
C14 C13 C12 123.0(7) . .
C13 C14 C15 117.3(9) . .
C13 C14 C17 121.1(8) . .
C15 C14 C17 121.6(8) . .
C14 C15 C16 121.3(8) . .
C11 C16 C15 117.5(8) . .
O3 C17 O2 122.0(10) . .
O3 C17 C14 118.9(8) . .
O2 C17 C14 119.0(9) . .
N2 C18 C19 111.0(6) . .
O5 C19 O4 125.5(8) . .
O5 C19 C18 116.8(8) . .
O4 C19 C18 117.7(9) . .
O5 C19 Zn1 47.4(4) . .
O4 C19 Zn1 78.2(5) . .
C18 C19 Zn1 163.8(7) . .
N3 C20 C21 115.4(7) . .
O6 C21 N6 125.4(8) . .
O6 C21 C20 120.1(7) . .
N6 C21 C20 114.2(8) . .
C27 C22 N6 119.1(8) . .
C27 C22 C23 117.9(7) . .
N6 C22 C23 122.9(8) . .
C24 C23 C22 118.9(8) . .
C25 C24 C23 120.5(9) . .
C24 C25 C26 120.4(8) . .
C24 C25 C28 118.0(9) . .
C26 C25 C28 121.6(9) . .
C27 C26 C25 119.8(9) . .
C26 C27 C22 122.4(9) . .
O7 C28 O8 128.0(10) . .
O7 C28 C25 117.1(9) . .
O8 C28 C25 114.9(11) . .
N4 C29 C30 109.5(8) . .
O9 C30 O10 121.3(11) . .
O9 C30 C29 120.4(8) . .
O10 C30 C29 118.2(10) . .
C1 N1 C8 113.5(8) . .
C1 N1 C9 111.4(7) . .
C8 N1 C9 109.4(8) . .
C1 N1 Mn1 107.8(6) . .
C8 N1 Mn1 109.2(5) . .
C9 N1 Mn1 105.2(5) . .
C2 N2 C3 111.6(8) . .
C2 N2 C18 111.4(6) . .
C3 N2 C18 108.7(7) . .
C2 N2 Mn1 111.2(6) . .
C3 N2 Mn1 108.7(4) . .
C18 N2 Mn1 104.9(5) . .
C20 N3 C5 109.6(6) . .
C20 N3 C4 113.2(7) . .
C5 N3 C4 111.8(7) . .
C20 N3 Mn1 110.5(5) . .
C5 N3 Mn1 105.8(5) . .
C4 N3 Mn1 105.6(4) . .
C6 N4 C7 108.1(8) . .
C6 N4 C29 112.0(7) . .
C7 N4 C29 108.9(8) . .
C6 N4 Mn1 107.0(6) . .
C7 N4 Mn1 113.9(5) . .
C29 N4 Mn1 107.1(6) . .
C10 N5 C11 128.6(7) . .
C21 N6 C22 127.8(8) . .
C10 O1 Mn1 120.9(6) . .
C17 O2 Zn1 112.0(7) . 4_557
C19 O4 Mn1 116.7(5) . .
C19 O5 Zn1 105.4(5) . .
C28 O7 Zn1 109.4(7) . 5_567
C30 O9 Mn1 118.3(6) . .
O9 Mn1 O1 90.9(2) . .
O9 Mn1 O4 85.9(2) . .
O1 Mn1 O4 81.4(2) . .
O9 Mn1 N2 151.1(2) . .
O1 Mn1 N2 102.7(2) . .
O4 Mn1 N2 71.4(2) . .
O9 Mn1 N4 76.3(3) . .
O1 Mn1 N4 113.2(3) . .
O4 Mn1 N4 156.8(2) . .
N2 Mn1 N4 119.5(3) . .
O9 Mn1 N3 84.6(2) . .
O1 Mn1 N3 167.9(2) . .
O4 Mn1 N3 87.0(2) . .
N2 Mn1 N3 76.7(2) . .
N4 Mn1 N3 76.7(2) . .
O9 Mn1 N1 134.2(3) . .
O1 Mn1 N1 71.6(2) . .
O4 Mn1 N1 130.1(2) . .
N2 Mn1 N1 74.7(3) . .
N4 Mn1 N1 72.9(2) . .
N3 Mn1 N1 119.3(2) . .
O7 Zn1 O2 104.0(3) 5_567 4_547
O7 Zn1 O5 126.3(3) 5_567 .
O2 Zn1 O5 106.8(3) 4_547 .
O7 Zn1 O1W 113.0(4) 5_567 .
O2 Zn1 O1W 103.5(3) 4_547 .
O5 Zn1 O1W 101.1(3) . .
O7 Zn1 C19 106.9(3) 5_567 .
O2 Zn1 C19 133.7(3) 4_547 .
O5 Zn1 C19 27.2(2) . .
O1W Zn1 C19 95.1(3) . .

loop_
_geom_bond_atom_site_label_1
_geom_bond_atom_site_label_2
_geom_bond_distance
_geom_bond_site_symmetry_2
C1 N1 1.425(14) .
C1 C2 1.516(16) .
C2 N2 1.458(11) .
C3 N2 1.476(11) .
C3 C4 1.486(13) .
C4 N3 1.491(11) .
C5 N3 1.464(10) .
C5 C6 1.489(13) .
C6 N4 1.444(12) .
C7 N4 1.504(11) .
C7 C8 1.506(14) .
C8 N1 1.451(12) .
C9 C10 1.427(15) .
C9 N1 1.520(14) .
C10 O1 1.250(10) .
C10 N5 1.341(12) .
C11 C16 1.371(13) .
C11 C12 1.372(12) .
C11 N5 1.426(13) .
C12 C13 1.390(14) .
C13 C14 1.357(12) .
C14 C15 1.411(12) .
C14 C17 1.468(14) .
C15 C16 1.412(13) .
C17 O3 1.246(11) .
C17 O2 1.259(12) .
C18 N2 1.496(11) .
C18 C19 1.497(13) .
C19 O5 1.230(11) .
C19 O4 1.260(10) .
C19 Zn1 2.593(10) .
C20 N3 1.449(10) .
C20 C21 1.519(11) .
C21 O6 1.211(10) .
C21 N6 1.358(11) .
C22 C27 1.379(12) .
C22 N6 1.388(10) .
C22 C23 1.421(13) .
C23 C24 1.418(12) .
C24 C25 1.343(13) .
C25 C26 1.399(14) .
C25 C28 1.559(13) .
C26 C27 1.353(12) .
C28 O7 1.194(12) .
C28 O8 1.240(12) .
C29 N4 1.508(13) .
C29 C30 1.534(16) .
C30 O9 1.280(13) .
C30 O10 1.292(12) .
N1 Mn1 2.439(6) .
N2 Mn1 2.328(7) .
N3 Mn1 2.395(6) .
N4 Mn1 2.371(8) .
O1 Mn1 2.170(6) .
O2 Zn1 1.967(7) 4_557
O1W Zn1 2.019(8) .
O4 Mn1 2.249(6) .
O5 Zn1 1.980(6) .
O7 Zn1 1.953(6) 5_567
O9 Mn1 2.145(6) .
Zn1 O7 1.953(6) 5_567
Zn1 O2 1.967(7) 4_547
